data_4131965
loop_
_publ_author_name
'Karak, Suvendu'
'Kumar, Sushil'
'Pachfule, Pradip'
'Banerjee, Rahul'

_publ_section_title
;
 Porosity Prediction through Hydrogen Bonding in Covalent Organic
 Frameworks.
;
_journal_issue 15
_journal_name_full 'Journal of the American Chemical Society'
_journal_page_first 5138
_journal_page_last 5145
_journal_paper_doi 10.1021/jacs.7b13558
_journal_volume 140
_journal_year 2018
_chemical_formula_moiety 'C6 H7 N O3 S, C6 H6 N O3 S, C6 H8 N3 O2'
_chemical_formula_sum 'C18 H21 N5 O8 S2'
_chemical_formula_weight 499.52
_space_group_crystal_system orthorhombic
_space_group_IT_number 61
_space_group_name_Hall '-P 2ac 2ab'
_space_group_name_H-M_alt 'P b c a'
_atom_sites_solution_hydrogens mixed
_audit_creation_method SHELXL-2016/6
_cell_angle_alpha 90
_cell_angle_beta 90
_cell_angle_gamma 90
_cell_formula_units_Z 8
_cell_length_a 10.4132(3)
_cell_length_b 13.5716(3)
_cell_length_c 29.5470(8)
_cell_measurement_reflns_used 3629
_cell_measurement_temperature 293(2)
_cell_measurement_theta_max 25.00
_cell_measurement_theta_min 3.05
_cell_volume 4175.69(19)
_computing_structure_refinement 'SHELXL-2016/6 (Sheldrick, 2016)'
_diffrn_ambient_temperature 293(2)
_diffrn_measured_fraction_theta_full 0.985
_diffrn_measured_fraction_theta_max 0.985
_diffrn_measurement_device_type 'Supernova (Mo) X-ray source'
_diffrn_measurement_method '\w scans'
_diffrn_radiation_type MoK\a
_diffrn_radiation_wavelength 0.71073
_diffrn_reflns_av_R_equivalents 0.0285
_diffrn_reflns_av_unetI/netI 0.0285
_diffrn_reflns_Laue_measured_fraction_full 0.985
_diffrn_reflns_Laue_measured_fraction_max 0.985
_diffrn_reflns_limit_h_max 7
_diffrn_reflns_limit_h_min -12
_diffrn_reflns_limit_k_max 14
_diffrn_reflns_limit_k_min -16
_diffrn_reflns_limit_l_max 33
_diffrn_reflns_limit_l_min -35
_diffrn_reflns_number 10226
_diffrn_reflns_point_group_measured_fraction_full 0.985
_diffrn_reflns_point_group_measured_fraction_max 0.985
_diffrn_reflns_theta_full 24.999
_diffrn_reflns_theta_max 24.999
_diffrn_reflns_theta_min 3.002
_diffrn_source 'fine focus sealed tube'
_exptl_absorpt_coefficient_mu 0.315
_exptl_absorpt_correction_T_max 0.940
_exptl_absorpt_correction_T_min 0.929
_exptl_absorpt_correction_type multi-scan
_exptl_absorpt_process_details Crysalispro
_exptl_crystal_colour colorless
_exptl_crystal_density_diffrn 1.589
_exptl_crystal_description block
_exptl_crystal_F_000 2080
_exptl_crystal_size_max 0.240
_exptl_crystal_size_mid 0.230
_exptl_crystal_size_min 0.190
_refine_diff_density_max 0.296
_refine_diff_density_min -0.349
_refine_diff_density_rms 0.046
_refine_ls_extinction_method none
_refine_ls_goodness_of_fit_ref 1.047
_refine_ls_hydrogen_treatment mixed
_refine_ls_matrix_type full
_refine_ls_number_parameters 338
_refine_ls_number_reflns 3629
_refine_ls_number_restraints 1
_refine_ls_restrained_S_all 1.048
_refine_ls_R_factor_all 0.0412
_refine_ls_R_factor_gt 0.0346
_refine_ls_shift/su_max 0.001
_refine_ls_shift/su_mean 0.000
_refine_ls_structure_factor_coef Fsqd
_refine_ls_weighting_details 'w=1/[\s^2^(Fo^2^)+(0.0437P)^2^+1.2450P] where P=(Fo^2^+2Fc^2^)/3'
_refine_ls_weighting_scheme calc
_refine_ls_wR_factor_gt 0.0840
_refine_ls_wR_factor_ref 0.0879
_reflns_Friedel_coverage 0.000
_reflns_number_gt 3148
_reflns_number_total 3629
_reflns_threshold_expression 'I > 2\s(I)'
_cod_data_source_file ja7b13558_si_003.cif
_cod_data_source_block ABSA-Pa-NO2
_cod_database_code 4131965
_shelx_shelxl_version_number 2016/6
_shelx_space_group_comment
;
The symmetry employed for this shelxl refinement is uniquely defined
by the following loop, which should always be used as a source of
symmetry information in preference to the above space-group names.
They are only intended as comments.
;
_shelx_estimated_absorpt_t_min 0.928
_shelx_estimated_absorpt_t_max 0.943

loop_
_space_group_symop_operation_xyz
'x, y, z'
'-x+1/2, -y, z+1/2'
'x+1/2, -y+1/2, -z'
'-x, y+1/2, -z+1/2'
'-x, -y, -z'
'x-1/2, y, -z-1/2'
'-x-1/2, y-1/2, z'
'x, -y-1/2, z-1/2'

loop_
_atom_site_label
_atom_site_type_symbol
_atom_site_fract_x
_atom_site_fract_y
_atom_site_fract_z
_atom_site_U_iso_or_equiv
_atom_site_adp_type
_atom_site_occupancy
_atom_site_site_symmetry_order
_atom_site_calc_flag
_atom_site_refinement_flags_posn
_atom_site_refinement_flags_adp
C1 C 0.12664(17) 0.43471(13) 0.33729(6) 0.0260(4) Uani 1 1 d . .
C2 C 0.2222(2) 0.44443(14) 0.36938(7) 0.0333(4) Uani 1 1 d . .
H2 H 0.307662 0.447668 0.360383 0.040 Uiso 1 1 calc R U
C3 C 0.1914(2) 0.44936(16) 0.41476(7) 0.0436(5) Uani 1 1 d . .
H3 H 0.255926 0.457105 0.436229 0.052 Uiso 1 1 calc R U
C4 C 0.0652(2) 0.44281(17) 0.42823(7) 0.0485(6) Uani 1 1 d . .
H4 H 0.044930 0.444469 0.458877 0.058 Uiso 1 1 calc R U
C5 C -0.0317(2) 0.43376(15) 0.39646(7) 0.0396(5) Uani 1 1 d . .
H5 H -0.116994 0.429572 0.405619 0.047 Uiso 1 1 calc R U
C6 C -0.00074(17) 0.43100(13) 0.35112(6) 0.0266(4) Uani 1 1 d . .
C7 C 0.36773(18) 0.47263(14) 0.62432(7) 0.0324(4) Uani 1 1 d . .
C8 C 0.3917(2) 0.52743(17) 0.58488(8) 0.0459(6) Uani 1 1 d . .
H8 H 0.432681 0.588118 0.587151 0.055 Uiso 1 1 calc R U
C9 C 0.3559(3) 0.4932(2) 0.54315(8) 0.0563(7) Uani 1 1 d . .
H9 H 0.372435 0.531174 0.517607 0.068 Uiso 1 1 calc R U
C10 C 0.2960(3) 0.4035(2) 0.53845(8) 0.0547(6) Uani 1 1 d . .
H10 H 0.272594 0.380713 0.509924 0.066 Uiso 1 1 calc R U
C11 C 0.2708(2) 0.34748(17) 0.57641(7) 0.0401(5) Uani 1 1 d . .
H11 H 0.230696 0.286602 0.573446 0.048 Uiso 1 1 calc R U
C12 C 0.30510(17) 0.38155(14) 0.61888(6) 0.0279(4) Uani 1 1 d . .
C13 C 0.3059(2) 0.68987(14) 0.41191(7) 0.0367(5) Uani 1 1 d . .
C14 C 0.3595(2) 0.68359(16) 0.36859(8) 0.0420(5) Uani 1 1 d . .
H14 H 0.447723 0.674464 0.365901 0.050 Uiso 1 1 calc R U
C15 C 0.2877(2) 0.69031(15) 0.33023(7) 0.0368(5) Uani 1 1 d . .
H15 H 0.326485 0.684671 0.301998 0.044 Uiso 1 1 calc R U
C16 C 0.15558(17) 0.70569(13) 0.33344(6) 0.0276(4) Uani 1 1 d . .
C17 C 0.09810(18) 0.71312(14) 0.37460(6) 0.0295(4) Uani 1 1 d . .
H17 H 0.010090 0.723858 0.376677 0.035 Uiso 1 1 calc R U
C18 C 0.17250(18) 0.70447(14) 0.41377(6) 0.0319(4) Uani 1 1 d . .
N1 N -0.10400(17) 0.42608(14) 0.31813(6) 0.0299(4) Uani 1 1 d . .
N2 N 0.4029(2) 0.50833(16) 0.66544(7) 0.0478(5) Uani 1 1 d D .
N3 N 0.3845(2) 0.68184(18) 0.44844(9) 0.0590(6) Uani 1 1 d . .
N4 N 0.08111(18) 0.71681(14) 0.29204(6) 0.0322(4) Uani 1 1 d . .
N5 N 0.10609(18) 0.71159(14) 0.45617(6) 0.0447(5) Uani 1 1 d . .
O1 O 0.30242(13) 0.40801(12) 0.27660(5) 0.0435(4) Uani 1 1 d . .
O2 O 0.13537(16) 0.52680(10) 0.26217(5) 0.0452(4) Uani 1 1 d . .
O3 O 0.08689(14) 0.35458(11) 0.25932(5) 0.0399(3) Uani 1 1 d . .
O4 O 0.21040(13) 0.21828(10) 0.64992(5) 0.0367(3) Uani 1 1 d . .
O5 O 0.15998(12) 0.36863(10) 0.68933(5) 0.0348(3) Uani 1 1 d . .
O6 O 0.37305(12) 0.29892(10) 0.69450(4) 0.0324(3) Uani 1 1 d . .
O7 O -0.00308(17) 0.74526(17) 0.45671(6) 0.0732(6) Uani 1 1 d . .
O8 O 0.16059(19) 0.68554(16) 0.49101(6) 0.0718(6) Uani 1 1 d . .
S1 S 0.16740(4) 0.43041(3) 0.27877(2) 0.02661(14) Uani 1 1 d . .
S2 S 0.26006(4) 0.31119(3) 0.66682(2) 0.02484(13) Uani 1 1 d . .
H1A H -0.130(2) 0.484(2) 0.3124(8) 0.044(7) Uiso 1 1 d . .
H1B H -0.080(3) 0.400(2) 0.2940(10) 0.063(8) Uiso 1 1 d . .
H1C H -0.171(2) 0.3957(19) 0.3290(8) 0.050(7) Uiso 1 1 d . .
H2A H 0.400(3) 0.4701(18) 0.6905(7) 0.067(8) Uiso 1 1 d D .
H2B H 0.430(3) 0.564(2) 0.6681(9) 0.061(9) Uiso 1 1 d . .
H3A H 0.471(3) 0.689(2) 0.4432(10) 0.074(9) Uiso 1 1 d . .
H3B H 0.351(3) 0.690(2) 0.4745(11) 0.071(10) Uiso 1 1 d . .
H4A H 0.107(3) 0.671(2) 0.2703(9) 0.063(8) Uiso 1 1 d . .
H4B H -0.002(3) 0.7058(18) 0.2962(8) 0.051(7) Uiso 1 1 d . .
H4C H 0.084(2) 0.779(2) 0.2822(9) 0.062(8) Uiso 1 1 d . .

loop_
_atom_site_aniso_label
_atom_site_aniso_U_11
_atom_site_aniso_U_22
_atom_site_aniso_U_33
_atom_site_aniso_U_23
_atom_site_aniso_U_13
_atom_site_aniso_U_12
C1 0.0319(9) 0.0229(9) 0.0231(9) 0.0012(7) 0.0018(8) 0.0019(7)
C2 0.0359(10) 0.0326(11) 0.0314(10) 0.0035(8) -0.0039(9) 0.0016(8)
C3 0.0563(14) 0.0452(13) 0.0292(11) 0.0014(9) -0.0130(10) -0.0009(11)
C4 0.0670(16) 0.0564(15) 0.0221(10) -0.0012(10) 0.0037(11) 0.0032(12)
C5 0.0430(12) 0.0455(13) 0.0302(11) 0.0003(9) 0.0118(10) 0.0024(10)
C6 0.0310(9) 0.0230(9) 0.0257(9) 0.0007(7) 0.0024(8) 0.0019(7)
C7 0.0344(10) 0.0302(10) 0.0326(11) 0.0031(8) 0.0085(8) 0.0051(8)
C8 0.0546(14) 0.0369(12) 0.0463(13) 0.0110(10) 0.0177(11) 0.0041(10)
C9 0.0738(17) 0.0604(16) 0.0348(13) 0.0226(12) 0.0176(12) 0.0177(14)
C10 0.0731(16) 0.0658(17) 0.0252(11) 0.0071(11) -0.0031(11) 0.0122(14)
C11 0.0447(12) 0.0463(13) 0.0294(11) 0.0016(9) -0.0054(9) 0.0041(10)
C12 0.0275(9) 0.0318(10) 0.0243(9) 0.0039(8) 0.0020(8) 0.0059(8)
C13 0.0346(10) 0.0302(11) 0.0452(12) 0.0067(9) -0.0088(10) 0.0003(9)
C14 0.0256(10) 0.0408(12) 0.0595(14) 0.0107(11) 0.0012(10) 0.0026(9)
C15 0.0344(11) 0.0331(11) 0.0430(12) 0.0057(9) 0.0115(9) 0.0016(9)
C16 0.0296(9) 0.0246(9) 0.0286(10) 0.0021(7) 0.0019(8) -0.0003(8)
C17 0.0258(9) 0.0322(10) 0.0305(10) -0.0011(8) 0.0000(8) 0.0008(8)
C18 0.0355(11) 0.0308(10) 0.0296(10) 0.0007(8) -0.0016(8) -0.0013(8)
N1 0.0284(9) 0.0300(10) 0.0314(10) 0.0003(8) 0.0023(8) -0.0006(8)
N2 0.0718(14) 0.0315(11) 0.0402(11) -0.0034(9) 0.0027(10) -0.0133(10)
N3 0.0452(13) 0.0715(16) 0.0603(16) 0.0101(12) -0.0218(12) 0.0024(11)
N4 0.0389(10) 0.0338(10) 0.0239(9) -0.0012(8) 0.0030(8) 0.0001(8)
N5 0.0477(11) 0.0579(12) 0.0285(9) -0.0022(8) -0.0042(8) -0.0001(9)
O1 0.0327(7) 0.0603(10) 0.0375(8) 0.0022(7) 0.0109(6) 0.0083(7)
O2 0.0745(10) 0.0325(8) 0.0285(7) 0.0062(6) 0.0050(7) 0.0113(7)
O3 0.0480(8) 0.0417(8) 0.0299(7) -0.0084(6) 0.0030(6) -0.0077(7)
O4 0.0421(7) 0.0278(7) 0.0402(8) -0.0001(6) -0.0056(7) -0.0040(6)
O5 0.0335(7) 0.0321(7) 0.0388(8) 0.0030(6) 0.0110(6) 0.0034(6)
O6 0.0328(7) 0.0382(8) 0.0262(7) 0.0042(6) -0.0047(6) 0.0023(6)
O7 0.0508(10) 0.1331(19) 0.0358(9) -0.0092(11) 0.0054(8) 0.0159(11)
O8 0.0826(13) 0.1031(16) 0.0298(9) 0.0071(9) -0.0098(9) 0.0144(11)
S1 0.0312(3) 0.0268(3) 0.0218(2) 0.00144(17) 0.00455(18) 0.00273(19)
S2 0.0266(2) 0.0246(3) 0.0234(2) 0.00193(17) -0.00013(18) 0.00106(18)

loop_
_atom_type_symbol
_atom_type_description
_atom_type_scat_dispersion_real
_atom_type_scat_dispersion_imag
_atom_type_scat_source
C C 0.0033 0.0016 'International Tables Vol C Tables 4.2.6.8 and 6.1.1.4'
H H 0.0000 0.0000 'International Tables Vol C Tables 4.2.6.8 and 6.1.1.4'
N N 0.0061 0.0033 'International Tables Vol C Tables 4.2.6.8 and 6.1.1.4'
O O 0.0106 0.0060 'International Tables Vol C Tables 4.2.6.8 and 6.1.1.4'
S S 0.1246 0.1234 'International Tables Vol C Tables 4.2.6.8 and 6.1.1.4'

loop_
_geom_angle_atom_site_label_1
_geom_angle_atom_site_label_2
_geom_angle_atom_site_label_3
_geom_angle
C2 C1 C6 119.32(17)
C2 C1 S1 119.87(14)
C6 C1 S1 120.79(14)
C1 C2 C3 120.29(19)
C1 C2 H2 119.9
C3 C2 H2 119.9
C4 C3 C2 120.0(2)
C4 C3 H3 120.0
C2 C3 H3 120.0
C3 C4 C5 120.4(2)
C3 C4 H4 119.8
C5 C4 H4 119.8
C6 C5 C4 119.4(2)
C6 C5 H5 120.3
C4 C5 H5 120.3
C5 C6 C1 120.55(18)
C5 C6 N1 118.69(17)
C1 C6 N1 120.75(17)
N2 C7 C8 120.3(2)
N2 C7 C12 122.73(18)
C8 C7 C12 116.92(19)
C9 C8 C7 121.3(2)
C9 C8 H8 119.4
C7 C8 H8 119.4
C8 C9 C10 121.0(2)
C8 C9 H9 119.5
C10 C9 H9 119.5
C9 C10 C11 119.4(2)
C9 C10 H10 120.3
C11 C10 H10 120.3
C10 C11 C12 120.3(2)
C10 C11 H11 119.9
C12 C11 H11 119.9
C11 C12 C7 121.10(18)
C11 C12 S2 118.47(16)
C7 C12 S2 120.33(14)
N3 C13 C14 118.8(2)
N3 C13 C18 125.2(2)
C14 C13 C18 116.08(18)
C15 C14 C13 122.54(19)
C15 C14 H14 118.7
C13 C14 H14 118.7
C14 C15 C16 119.71(19)
C14 C15 H15 120.1
C16 C15 H15 120.1
C17 C16 C15 120.43(18)
C17 C16 N4 120.62(17)
C15 C16 N4 118.92(17)
C16 C17 C18 119.38(17)
C16 C17 H17 120.3
C18 C17 H17 120.3
C17 C18 C13 121.84(18)
C17 C18 N5 116.77(17)
C13 C18 N5 121.38(18)
C6 N1 H1A 109.0(16)
C6 N1 H1B 112.0(19)
H1A N1 H1B 109(2)
C6 N1 H1C 111.7(16)
H1A N1 H1C 105(2)
H1B N1 H1C 110(2)
C7 N2 H2A 121.2(18)
C7 N2 H2B 121(2)
H2A N2 H2B 118(3)
C13 N3 H3A 116.7(19)
C13 N3 H3B 117(2)
H3A N3 H3B 122(3)
C16 N4 H4A 110.7(16)
C16 N4 H4B 112.6(16)
H4A N4 H4B 106(2)
C16 N4 H4C 110.8(17)
H4A N4 H4C 113(2)
H4B N4 H4C 104(2)
O7 N5 O8 121.7(2)
O7 N5 C18 118.93(18)
O8 N5 C18 119.36(18)
O2 S1 O1 113.82(10)
O2 S1 O3 112.19(9)
O1 S1 O3 113.46(9)
O2 S1 C1 104.26(8)
O1 S1 C1 106.42(9)
O3 S1 C1 105.72(8)
O6 S2 O4 112.67(8)
O6 S2 O5 112.65(8)
O4 S2 O5 111.46(8)
O6 S2 C12 107.44(8)
O4 S2 C12 106.71(9)
O5 S2 C12 105.38(8)

loop_
_geom_bond_atom_site_label_1
_geom_bond_atom_site_label_2
_geom_bond_distance
C1 C2 1.381(3)
C1 C6 1.389(3)
C1 S1 1.7814(19)
C2 C3 1.380(3)
C2 H2 0.9300
C3 C4 1.376(3)
C3 H3 0.9300
C4 C5 1.384(3)
C4 H4 0.9300
C5 C6 1.379(3)
C5 H5 0.9300
C6 N1 1.453(2)
C7 N2 1.358(3)
C7 C8 1.405(3)
C7 C12 1.407(3)
C8 C9 1.369(4)
C8 H8 0.9300
C9 C10 1.376(4)
C9 H9 0.9300
C10 C11 1.380(3)
C10 H10 0.9300
C11 C12 1.384(3)
C11 H11 0.9300
C12 S2 1.7714(18)
C13 N3 1.359(3)
C13 C14 1.399(3)
C13 C18 1.404(3)
C14 C15 1.361(3)
C14 H14 0.9300
C15 C16 1.394(3)
C15 H15 0.9300
C16 C17 1.359(3)
C16 N4 1.456(2)
C17 C18 1.398(3)
C17 H17 0.9300
C18 N5 1.434(3)
N1 H1A 0.85(3)
N1 H1B 0.84(3)
N1 H1C 0.87(3)
N2 H2A 0.905(17)
N2 H2B 0.81(3)
N3 H3A 0.92(3)
N3 H3B 0.85(3)
N4 H4A 0.93(3)
N4 H4B 0.88(3)
N4 H4C 0.89(3)
N5 O7 1.225(2)
N5 O8 1.228(2)
O1 S1 1.4399(14)
O2 S1 1.4364(14)
O3 S1 1.4465(14)
O4 S2 1.4514(14)
O5 S2 1.4616(13)
O6 S2 1.4425(13)

loop_
_geom_torsion_atom_site_label_1
_geom_torsion_atom_site_label_2
_geom_torsion_atom_site_label_3
_geom_torsion_atom_site_label_4
_geom_torsion
C6 C1 C2 C3 0.7(3)
S1 C1 C2 C3 179.00(16)
C1 C2 C3 C4 1.2(3)
C2 C3 C4 C5 -1.6(3)
C3 C4 C5 C6 0.2(3)
C4 C5 C6 C1 1.6(3)
C4 C5 C6 N1 -177.18(19)
C2 C1 C6 C5 -2.1(3)
S1 C1 C6 C5 179.61(14)
C2 C1 C6 N1 176.71(17)
S1 C1 C6 N1 -1.6(2)
N2 C7 C8 C9 -179.4(2)
C12 C7 C8 C9 -0.2(3)
C7 C8 C9 C10 -0.5(4)
C8 C9 C10 C11 0.4(4)
C9 C10 C11 C12 0.3(4)
C10 C11 C12 C7 -1.0(3)
C10 C11 C12 S2 175.38(17)
N2 C7 C12 C11 -179.9(2)
C8 C7 C12 C11 0.9(3)
N2 C7 C12 S2 3.8(3)
C8 C7 C12 S2 -175.38(15)
N3 C13 C14 C15 179.6(2)
C18 C13 C14 C15 -0.5(3)
C13 C14 C15 C16 1.1(3)
C14 C15 C16 C17 -0.6(3)
C14 C15 C16 N4 177.45(19)
C15 C16 C17 C18 -0.5(3)
N4 C16 C17 C18 -178.48(17)
C16 C17 C18 C13 1.1(3)
C16 C17 C18 N5 -179.16(18)
N3 C13 C18 C17 179.3(2)
C14 C13 C18 C17 -0.6(3)
N3 C13 C18 N5 -0.5(3)
C14 C13 C18 N5 179.66(19)
C17 C18 N5 O7 -15.6(3)
C13 C18 N5 O7 164.2(2)
C17 C18 N5 O8 165.7(2)
C13 C18 N5 O8 -14.5(3)
C2 C1 S1 O2 -103.22(16)
C6 C1 S1 O2 75.08(16)
C2 C1 S1 O1 17.40(17)
C6 C1 S1 O1 -164.30(15)
C2 C1 S1 O3 138.33(15)
C6 C1 S1 O3 -43.37(17)
C11 C12 S2 O6 130.33(16)
C7 C12 S2 O6 -53.25(17)
C11 C12 S2 O4 9.27(18)
C7 C12 S2 O4 -174.31(15)
C11 C12 S2 O5 -109.33(16)
C7 C12 S2 O5 67.09(17)
